data_2015112
loop_
_publ_author_name
' Lees, Rachel J. E.'
' Powell, Anthony V.'
'Chippindale, Ann M. '

_publ_section_title
;
 Methylammonium antimony sulfide
;
_journal_coeditor_code BG1018
_journal_issue 12
_journal_name_full 'Acta Crystallographica Section C'
_journal_page_first m516
_journal_page_last m518
_journal_paper_doi 10.1107/S0108270105032361
_journal_volume 61
_journal_year 2005
_chemical_formula_iupac '[C H3 N H3]2 Sb8 S12 (S2)'
_chemical_formula_moiety 'S7 Sb4, C1 H6 N1'
_chemical_formula_sum 'C H6 N S7 Sb4'
_chemical_formula_weight 743.60
_chemical_name_systematic
;
Bis(methylammonium) octaantimony(III) dodecasulfide persulfide
;
_space_group_IT_number 14
_symmetry_cell_setting monoclinic
_symmetry_space_group_name_Hall '-P 2yn'
_symmetry_space_group_name_H-M 'P 1 21/n 1'
_atom_sites_solution_hydrogens geom
_atom_sites_solution_primary direct
_atom_sites_solution_secondary difmap
_cell_angle_alpha 90
_cell_angle_beta 97.034(6)
_cell_angle_gamma 90
_cell_formula_units_Z 4
_cell_length_a 7.0984(9)
_cell_length_b 25.139(3)
_cell_length_c 7.9370(10)
_cell_measurement_reflns_used 4140
_cell_measurement_temperature 100
_cell_measurement_theta_max 30.1
_cell_measurement_theta_min 1.620
_cell_volume 1405.7(3)
_computing_cell_refinement APEX-2
_computing_data_collection 'APEX-2 (Bruker, 2005)'
_computing_data_reduction APEX-2
_computing_molecular_graphics 'ATOMS (Dowty, 2000)'
_computing_publication_material 'CRYSTALS (Watkin et al., 1996)'
_computing_structure_refinement 'CRYSTALS (Watkin et al., 1996)'
_computing_structure_solution 'SIR92 (Altomare et al., 1994)'
_diffrn_ambient_temperature 100
_diffrn_measured_fraction_theta_full 0.997
_diffrn_measured_fraction_theta_max 0.997
_diffrn_measurement_device_type 'Bruker--Nonius Apex-2 CCD area-detector diffractometer'
_diffrn_measurement_method \w/2\q
_diffrn_radiation_monochromator graphite
_diffrn_radiation_type 'Mo K\a'
_diffrn_radiation_wavelength 0.71073
_diffrn_reflns_av_R_equivalents 0.032
_diffrn_reflns_limit_h_max 9
_diffrn_reflns_limit_h_min -10
_diffrn_reflns_limit_k_max 35
_diffrn_reflns_limit_k_min -35
_diffrn_reflns_limit_l_max 11
_diffrn_reflns_limit_l_min -11
_diffrn_reflns_number 47592
_diffrn_reflns_theta_full 30.194
_diffrn_reflns_theta_max 30.194
_diffrn_reflns_theta_min 1.620
_diffrn_standards_decay_% 0.00
_diffrn_standards_interval_count 0
_diffrn_standards_interval_time 0
_diffrn_standards_number 0
_exptl_absorpt_coefficient_mu 8.605
_exptl_absorpt_correction_T_max 0.9175
_exptl_absorpt_correction_T_min 0.5467
_exptl_absorpt_correction_type multi-scan
_exptl_absorpt_process_details '(SADABS; Sheldrick, 1996)'
_exptl_crystal_colour ' red '
_exptl_crystal_density_diffrn 3.513
_exptl_crystal_density_method 'not measured'
_exptl_crystal_description ' plate '
_exptl_crystal_F_000 1340.000
_exptl_crystal_size_max 0.24
_exptl_crystal_size_mid 0.06
_exptl_crystal_size_min 0.01
_refine_diff_density_max 1.24
_refine_diff_density_min -1.25
_refine_ls_extinction_method None
_refine_ls_goodness_of_fit_ref 1.0779
_refine_ls_hydrogen_treatment constr
_refine_ls_matrix_type full
_refine_ls_number_parameters 137
_refine_ls_number_reflns 3187
_refine_ls_R_factor_all 0.0308
_refine_ls_R_factor_gt 0.0241
_refine_ls_shift/su_max 0.002006
_refine_ls_structure_factor_coef F
_refine_ls_weighting_details
;
Weighting scheme: Chebychev polynomial  (Watkin, 1994), [weight] =
1/[0.562T~0~(x) + 0.144T~1~(x) + 0.274T~3~(x)], where x = F/F~max~;  W =
[weight][1-(\DF/6\sF)^2^]^2^
;
_refine_ls_weighting_scheme calc
_refine_ls_wR_factor_all 0.0300
_refine_ls_wR_factor_gt 0.0272
_refine_ls_wR_factor_ref 0.0272
_reflns_number_gt 3187
_reflns_number_total 4143
_reflns_threshold_expression I>3\s(I)
_cod_data_source_file bg1018.cif
_cod_data_source_block I
_cod_depositor_comments
;
The following automatic conversions were performed:
'_symmetry_cell_setting' value 'Monoclinic' changed to 'monoclinic'
according to '/home/saulius/struct/CIF-dictionaries/cif_core.dic'
dictionary named 'cif_core.dic' version 2.4.1 from 2010-06-29.

Automatic conversion script
Id: cif_fix_enum 1527 2010-12-29 10:47:43Z saulius 

The following automatic conversions were performed:

'_symmetry_cell_setting' value 'Monoclinic' changed to 'monoclinic'
according to /home/saulius/struct/CIF-dictionaries/cif_core.dic
dictionary named 'cif_core.dic' version 2.4.1 from 2010-06-29.

Automatic conversion script
Id: cif_fix_values 1715 2011-07-08 13:25:40Z adriana 
;
_cod_original_cell_volume 1405.6(3)
_cod_original_sg_symbol_H-M 'P 21/n'
_cod_database_code 2015112
_cod_database_fobs_code 2015112

loop_
_symmetry_equiv_pos_as_xyz
x,y,z
-x,-y,-z
-x+1/2,y+1/2,-z+1/2
x+1/2,-y+1/2,z+1/2

loop_
_atom_site_label
_atom_site_fract_x
_atom_site_fract_y
_atom_site_fract_z
_atom_site_U_iso_or_equiv
_atom_site_adp_type
_atom_site_occupancy
_atom_site_type_symbol
Sb1 0.50977(4) 0.675250(10) 0.62802(4) 0.0093 Uani 1.0000 Sb
Sb2 0.43274(4) 0.744300(10) 1.03262(4) 0.0103 Uani 1.0000 Sb
Sb3 0.89702(4) 0.674290(10) 1.02881(4) 0.0093 Uani 1.0000 Sb
Sb4 0.03673(4) 0.613400(10) 0.46256(4) 0.0093 Uani 1.0000 Sb
S1 0.37450(16) 0.59059(5) 0.50018(15) 0.0130 Uani 1.0000 S
S2 0.27312(16) 0.67716(5) 0.83217(14) 0.0127 Uani 1.0000 S
S3 0.74168(16) 0.61691(4) 0.79927(14) 0.0108 Uani 1.0000 S
S4 0.67106(16) 0.76983(4) 0.85695(14) 0.0111 Uani 1.0000 S
S5 0.63383(16) 0.67883(5) 1.20645(14) 0.0123 Uani 1.0000 S
S6 -0.00178(16) 0.58698(4) 0.16361(14) 0.0126 Uani 1.0000 S
S7 -0.07195(17) 0.52709(4) 0.57009(15) 0.0124 Uani 1.0000 S
N1 0.4330(14) 0.5592(4) 1.0473(14) 0.0190 Uani 0.5000 N
N2 0.4839(16) 0.5575(4) 1.1114(14) 0.0210 Uani 0.5000 N
C1 0.3239(14) 0.5246(4) 0.9228(14) 0.0225 Uani 0.5000 C
C2 0.5551(16) 0.5071(4) 1.1862(13) 0.0204 Uani 0.5000 C
H10 0.3579(14) 0.5254(4) 0.8076(14) 0.0261 Uiso 0.5000 H
H11 0.1908(14) 0.5369(4) 0.9283(14) 0.0261 Uiso 0.5000 H
H12 0.3420(14) 0.4887(4) 0.9764(14) 0.0261 Uiso 0.5000 H
H13 0.5708(14) 0.5501(4) 1.0521(14) 0.0228 Uiso 0.5000 H
H14 0.4128(14) 0.5971(4) 1.0122(14) 0.0228 Uiso 0.5000 H
H15 0.3911(14) 0.5538(4) 1.1619(14) 0.0228 Uiso 0.5000 H
H20 0.6869(16) 0.4980(4) 1.1639(13) 0.0235 Uiso 0.5000 H
H21 0.5408(16) 0.5126(4) 1.3088(13) 0.0235 Uiso 0.5000 H
H22 0.4554(16) 0.4818(4) 1.1348(13) 0.0235 Uiso 0.5000 H
H23 0.5728(16) 0.5868(4) 1.1536(14) 0.0233 Uiso 0.5000 H
H24 0.3554(16) 0.5648(4) 1.1455(14) 0.0233 Uiso 0.5000 H
H25 0.4750(16) 0.5555(4) 0.9848(14) 0.0233 Uiso 0.5000 H

loop_
_atom_site_aniso_label
_atom_site_aniso_U_11
_atom_site_aniso_U_22
_atom_site_aniso_U_33
_atom_site_aniso_U_12
_atom_site_aniso_U_13
_atom_site_aniso_U_23
Sb1 0.00847(12) 0.01018(13) 0.00916(13) -0.00105(9) 0.00041(9) -0.00040(10)
Sb2 0.01087(12) 0.00959(13) 0.01100(13) 0.00090(10) 0.00320(10) -0.00010(10)
Sb3 0.00875(12) 0.01017(13) 0.00870(12) -0.00058(9) -0.00015(9) -0.00040(10)
Sb4 0.01034(12) 0.00761(12) 0.00954(13) -0.00003(9) 0.00010(9) 0.00000(10)
S1 0.0101(4) 0.0112(5) 0.0168(5) -0.0002(4) -0.0017(4) -0.0016(4)
S2 0.0101(4) 0.0154(5) 0.0130(5) -0.0023(4) 0.0023(4) -0.0013(4)
S3 0.0108(4) 0.0105(4) 0.0106(5) 0.0003(4) -0.0012(3) -0.0018(4)
S4 0.0111(4) 0.0113(5) 0.0110(5) 0.0000(4) 0.0013(3) 0.0000(4)
S5 0.0128(5) 0.0147(5) 0.0099(4) 0.0013(4) 0.0028(4) 0.0016(4)
S6 0.0160(5) 0.0104(5) 0.0107(5) 0.0010(4) -0.0014(4) -0.0004(4)
S7 0.0149(5) 0.0082(4) 0.0146(5) -0.0011(4) 0.0042(4) 0.0008(4)
N1 0.020(4) 0.014(4) 0.025(5) -0.001(3) 0.008(3) -0.002(3)
N2 0.024(4) 0.018(4) 0.022(4) -0.006(3) 0.010(3) -0.003(4)
C1 0.018(4) 0.013(4) 0.038(5) 0.002(3) 0.005(4) 0.001(4)
C2 0.025(4) 0.021(4) 0.015(4) -0.006(3) 0.004(3) -0.003(3)

loop_
_atom_type_symbol
_atom_type_scat_dispersion_real
_atom_type_scat_dispersion_imag
_atom_type_scat_source
'C   ' 0.0033 0.0016 International_Tables_Vol_IV_Table_2.2B
'H   ' 0.0000 0.0000 International_Tables_Vol_IV_Table_2.2B
'N   ' 0.0061 0.0033 International_Tables_Vol_IV_Table_2.2B
'S   ' 0.1246 0.1234 International_Tables_Vol_IV_Table_2.2B
'Sb  ' -0.5866 1.5461 International_Tables_Vol_IV_Table_2.2B

loop_
_geom_angle_atom_site_label_1
_geom_angle_atom_site_label_2
_geom_angle_atom_site_label_3
_geom_angle_site_symmetry_1
_geom_angle_site_symmetry_3
_geom_angle
_geom_angle_publ_flag
S1 Sb1 S2 . . 91.41(4) yes
S1 Sb1 S3 . . 85.14(4) yes
S2 Sb1 S3 . . 96.37(4) yes
S2 Sb2 S4 . . 96.17(4) yes
S2 Sb2 S5 . . 95.24(4) yes
S4 Sb2 S5 . . 95.83(4) yes
S3 Sb3 S5 . . 98.44(4) yes
S3 Sb3 S6 . 1_656 83.26(4) yes
S5 Sb3 S6 . 1_656 89.67(4) yes
S1 Sb4 S6 . . 92.65(4) yes
S1 Sb4 S7 . . 95.40(4) yes
S6 Sb4 S7 . . 95.36(4) yes
Sb1 S1 Sb4 . . 99.91(4) yes
Sb1 S2 Sb2 . . 97.99(4) yes
Sb1 S3 Sb3 . . 105.35(4) yes
Sb2 S5 Sb3 . . 97.85(4) yes
Sb3 S6 Sb4 1_454 . 99.69(4) yes
Sb4 S7 S7 . 2_566 101.09(7) yes
C1 N1 H13 . . 109.0(6) no
N2 N1 H14 . . 111.1(16) no
C1 N1 H14 . . 109.4(6) no
H13 N1 H14 . . 109.475 no
C1 N1 H15 . . 110.0(6) no
H13 N1 H15 . . 109.476 no
H14 N1 H15 . . 109.474 no
C2 N2 H23 . . 109.2(6) no
C2 N2 H24 . . 109.3(6) no
H23 N2 H24 . . 109.475 no
C2 N2 H25 . . 109.9(6) no
H23 N2 H25 . . 109.476 no
H24 N2 H25 . . 109.476 no
N1 C1 H10 . . 116.8(14) no
N1 C1 H11 . . 102.3(6) no
H10 C1 H11 . . 112.3(12) no
N1 C1 H12 . . 102.6(6) no
H10 C1 H12 . . 112.6(12) no
H11 C1 H12 . . 109.466 no
N2 C2 H20 . . 114.2(6) no
N2 C2 H21 . . 101.8(6) no
H20 C2 H21 . . 114.387 no
N2 C2 H22 . . 101.1(6) no
H20 C2 H22 . . 114.386 no
H21 C2 H22 . . 109.467 no

loop_
_geom_bond_atom_site_label_1
_geom_bond_atom_site_label_2
_geom_bond_site_symmetry_1
_geom_bond_site_symmetry_2
_geom_bond_distance
_geom_bond_publ_flag
Sb1 S1 . . 2.4983(12) yes
Sb1 S2 . . 2.4731(11) yes
Sb1 S3 . . 2.4819(11) yes
Sb2 S2 . . 2.4944(12) yes
Sb2 S4 . . 2.4074(11) yes
Sb2 S5 . . 2.4833(12) yes
Sb3 S3 . . 2.4745(11) yes
Sb3 S5 . . 2.4771(11) yes
Sb3 S6 . 1_656 2.5079(12) yes
Sb4 S1 . . 2.4477(11) yes
Sb4 S6 . . 2.4467(12) yes
Sb4 S7 . . 2.4884(11) yes
S7 S7 . 2_566 2.101(2) yes
N1 C1 . . 1.464(8) yes
N1 H13 . . 1.000 no
N1 H14 . . 1.000 no
N1 H15 . . 1.000 no
N2 C2 . . 1.463(8) yes
N2 H23 . . 1.000 no
N2 H24 . . 1.000 no
N2 H25 . . 1.000 no
C1 H10 . . 0.97(2) no
C1 H11 . . 1.000 no
C1 H12 . . 1.000 no
C2 H20 . . 1.000 no
C2 H21 . . 1.000 no
C2 H22 . . 1.000 no
